data_2203326
loop_
_publ_author_name
'Miao Du'
'Xiao-Jun Zhao'

_publ_section_title
;
 Diaquabis[2,5-bis(4-pyridyl)-1,3,4-thiadiazole]dithiocyanatocobalt(II)
 dihydrate
;
_journal_issue 3
_journal_name_full 'Acta Crystallographica Section E'
_journal_page_first m267
_journal_page_last m269
_journal_paper_doi 10.1107/S1600536804002247
_journal_volume 60
_journal_year 2004
_chemical_formula_iupac '[Co (S C N)2 (C12 H8 N4 S)2 (H2 O)2], 2H2 O'
_chemical_formula_moiety 'C26 H20 Co N10 O2 S4, 2H2 O'
_chemical_formula_sum 'C26 H24 Co N10 O4 S4'
_chemical_formula_weight 727.76
_chemical_name_systematic
;
Diaquabis[2,5-bis(4-pyridyl)-1,3,4-thiadiazole]dithiocyanatocobalt(II)
dihydrate
;
_space_group_IT_number 2
_symmetry_cell_setting triclinic
_symmetry_space_group_name_Hall '-P 1'
_symmetry_space_group_name_H-M 'P -1'
_atom_sites_solution_hydrogens geom
_atom_sites_solution_primary direct
_atom_sites_solution_secondary difmap
_audit_creation_method SHELXL-97
_cell_angle_alpha 104.593(2)
_cell_angle_beta 93.1490(10)
_cell_angle_gamma 112.1480(10)
_cell_formula_units_Z 1
_cell_length_a 7.0566(5)
_cell_length_b 8.3022(6)
_cell_length_c 14.8495(10)
_cell_measurement_reflns_used 674
_cell_measurement_temperature 293(2)
_cell_measurement_theta_max 24.18
_cell_measurement_theta_min 2.33
_cell_volume 768.79(9)
_computing_cell_refinement SAINT
_computing_data_collection 'SMART (Bruker, 1998)'
_computing_data_reduction 'SAINT (Bruker, 1998)'
_computing_molecular_graphics 'XP in SHELXTL (Bruker, 1998)'
_computing_publication_material SHELXL97
_computing_structure_refinement 'SHELXL97 (Sheldrick, 1997)'
_computing_structure_solution 'SHELXS97 (Sheldrick, 1997)'
_diffrn_ambient_temperature 293(2)
_diffrn_measured_fraction_theta_full 0.994
_diffrn_measured_fraction_theta_max 0.994
_diffrn_measurement_device_type 'Bruker SMART CCD area-detector'
_diffrn_measurement_method '\f and \w scans'
_diffrn_radiation_monochromator graphite
_diffrn_radiation_source 'fine-focus sealed tube'
_diffrn_radiation_type MoK\a
_diffrn_radiation_wavelength 0.71073
_diffrn_reflns_av_R_equivalents 0.0496
_diffrn_reflns_av_sigmaI/netI 0.0569
_diffrn_reflns_limit_h_max 8
_diffrn_reflns_limit_h_min -7
_diffrn_reflns_limit_k_max 9
_diffrn_reflns_limit_k_min -9
_diffrn_reflns_limit_l_max 14
_diffrn_reflns_limit_l_min -17
_diffrn_reflns_number 4193
_diffrn_reflns_theta_full 25.03
_diffrn_reflns_theta_max 25.03
_diffrn_reflns_theta_min 1.44
_diffrn_standards_decay_% 0
_diffrn_standards_interval_count 0
_diffrn_standards_number 0
_exptl_absorpt_coefficient_mu 0.882
_exptl_absorpt_correction_T_max 0.8297
_exptl_absorpt_correction_T_min 0.7305
_exptl_absorpt_correction_type multi-scan
_exptl_absorpt_process_details '(SADABS; Sheldrick, 1996)'
_exptl_crystal_colour red
_exptl_crystal_density_diffrn 1.572
_exptl_crystal_density_meas ?
_exptl_crystal_density_method 'not measured'
_exptl_crystal_description block
_exptl_crystal_F_000 373
_exptl_crystal_size_max 0.38
_exptl_crystal_size_mid 0.32
_exptl_crystal_size_min 0.22
_refine_diff_density_max 0.463
_refine_diff_density_min -0.279
_refine_ls_extinction_method none
_refine_ls_goodness_of_fit_ref 1.012
_refine_ls_hydrogen_treatment constr
_refine_ls_matrix_type full
_refine_ls_number_parameters 205
_refine_ls_number_reflns 2695
_refine_ls_number_restraints 4
_refine_ls_restrained_S_all 1.012
_refine_ls_R_factor_all 0.0554
_refine_ls_R_factor_gt 0.0400
_refine_ls_shift/su_max 0.000
_refine_ls_shift/su_mean 0.000
_refine_ls_structure_factor_coef Fsqd
_refine_ls_weighting_details 'calc w=1/[\s^2^(Fo^2^)+(0.0535P)^2^] where P=(Fo^2^+2Fc^2^)/3'
_refine_ls_weighting_scheme calc
_refine_ls_wR_factor_gt 0.0944
_refine_ls_wR_factor_ref 0.1024
_reflns_number_gt 2126
_reflns_number_total 2695
_reflns_threshold_expression I>2\s(I)
_cod_data_source_file ng6011.cif
_cod_data_source_block I
_cod_depositor_comments
;
The following automatic conversions were performed:
'_symmetry_cell_setting' value 'Triclinic' changed to 'triclinic'
according to '/home/saulius/struct/CIF-dictionaries/cif_core.dic'
dictionary named 'cif_core.dic' version 2.4.1 from
2010-06-29.

'_exptl_absorpt_correction_type' value 'Multi-scan' changed
to 'multi-scan' according to
'/home/saulius/struct/CIF-dictionaries/cif_core.dic' dictionary named
'cif_core.dic' version 2.4.1 from 2010-06-29.

Automatic conversion script
Id: cif_fix_enum 1527 2010-12-29 10:47:43Z saulius 

The following automatic conversions were performed:

'_symmetry_cell_setting' value 'Triclinic' changed to 'triclinic'
according to /home/saulius/struct/CIF-dictionaries/cif_core.dic
dictionary named 'cif_core.dic' version 2.4.1 from
2010-06-29.

'_exptl_absorpt_correction_type' value 'Multi-scan'
changed to 'multi-scan' according to
/home/saulius/struct/CIF-dictionaries/cif_core.dic dictionary named
'cif_core.dic' version 2.4.1 from 2010-06-29.

Automatic conversion script
Id: cif_fix_values 1715 2011-07-08 13:25:40Z adriana 

The following automatic conversions were performed:

'_exptl_crystal_density_meas' value 'none' was changed to '?' - the
value is perceived as not measured.

Automatic conversion script
Id: cif_fix_values 3008 2015-01-20 13:52:24Z robertas 
;
_cod_database_code 2203326
_cod_database_fobs_code 2203326

loop_
_symmetry_equiv_pos_as_xyz
'x, y, z'
'-x, -y, -z'

loop_
_atom_site_label
_atom_site_fract_x
_atom_site_fract_y
_atom_site_fract_z
_atom_site_U_iso_or_equiv
_atom_site_adp_type
_atom_site_calc_flag
_atom_site_refinement_flags
_atom_site_occupancy
_atom_site_type_symbol
Co1 0.5000 0.5000 1.0000 0.02668(18) Uani d S 1 Co
S1 1.03704(13) 0.72056(13) 0.59599(6) 0.0425(2) Uani d . 1 S
N1 0.5995(4) 0.5615(3) 0.87210(16) 0.0307(6) Uani d . 1 N
N2 0.6742(4) 0.7078(4) 0.55877(19) 0.0449(7) Uani d . 1 N
N3 0.7680(4) 0.7419(4) 0.48311(18) 0.0438(7) Uani d . 1 N
N4 1.3531(4) 0.8726(4) 0.28936(19) 0.0459(7) Uani d . 1 N
C1 0.4732(5) 0.5800(4) 0.8084(2) 0.0383(8) Uani d . 1 C
H1A 0.3399 0.5636 0.8198 0.046 Uiso calc R 1 H
C2 0.5292(5) 0.6217(5) 0.7272(2) 0.0421(8) Uani d . 1 C
H2A 0.4346 0.6300 0.6843 0.050 Uiso calc R 1 H
C3 0.7294(5) 0.6512(4) 0.7102(2) 0.0330(7) Uani d . 1 C
C4 0.8613(5) 0.6356(4) 0.7760(2) 0.0393(8) Uani d . 1 C
H4A 0.9973 0.6565 0.7677 0.047 Uiso calc R 1 H
C5 0.7902(5) 0.5888(4) 0.8541(2) 0.0373(7) Uani d . 1 C
H5A 0.8805 0.5756 0.8968 0.045 Uiso calc R 1 H
C6 0.7939(5) 0.6923(4) 0.6230(2) 0.0348(7) Uani d . 1 C
C7 0.9566(5) 0.7504(4) 0.4915(2) 0.0342(7) Uani d . 1 C
C8 1.0933(5) 0.7870(4) 0.4207(2) 0.0341(7) Uani d . 1 C
C9 1.0238(5) 0.8181(5) 0.3403(2) 0.0430(8) Uani d . 1 C
H9A 0.8895 0.8107 0.3288 0.052 Uiso calc R 1 H
C10 1.1601(5) 0.8607(5) 0.2771(2) 0.0481(9) Uani d . 1 C
H10A 1.1131 0.8820 0.2233 0.058 Uiso calc R 1 H
C11 1.4152(5) 0.8367(5) 0.3655(2) 0.0468(9) Uani d . 1 C
H11A 1.5487 0.8409 0.3741 0.056 Uiso calc R 1 H
C12 1.2925(5) 0.7936(4) 0.4320(2) 0.0418(8) Uani d . 1 C
H12A 1.3428 0.7692 0.4840 0.050 Uiso calc R 1 H
S2 0.79008(13) 0.05595(11) 0.96369(6) 0.0425(2) Uani d . 1 S
O1W 0.2488(3) 0.2691(3) 0.91010(15) 0.0401(5) Uani d D 1 O
H1WA 0.1397 0.2341 0.9360 0.060 Uiso d RD 1 H
H1WB 0.2678 0.1725 0.8817 0.060 Uiso d RD 1 H
N5 0.6827(4) 0.3541(4) 0.99392(19) 0.0376(6) Uani d . 1 N
C13 0.7278(4) 0.2311(4) 0.9808(2) 0.0298(7) Uani d . 1 C
O2W 0.3285(4) -0.0224(3) 0.81157(17) 0.0555(7) Uani d D 1 O
H2WB 0.4332 0.0305 0.7852 0.083 Uiso d RD 1 H
H2WA 0.3718 -0.0612 0.8546 0.083 Uiso d RD 1 H

loop_
_atom_site_aniso_label
_atom_site_aniso_U_11
_atom_site_aniso_U_22
_atom_site_aniso_U_33
_atom_site_aniso_U_12
_atom_site_aniso_U_13
_atom_site_aniso_U_23
Co1 0.0281(3) 0.0289(3) 0.0290(3) 0.0147(2) 0.0103(2) 0.0124(2)
S1 0.0442(5) 0.0630(6) 0.0332(5) 0.0275(4) 0.0149(4) 0.0247(4)
N1 0.0341(14) 0.0330(14) 0.0291(14) 0.0156(11) 0.0098(11) 0.0117(11)
N2 0.0427(16) 0.0628(19) 0.0364(16) 0.0220(14) 0.0127(13) 0.0241(14)
N3 0.0418(16) 0.0621(19) 0.0329(15) 0.0211(14) 0.0116(12) 0.0216(14)
N4 0.0462(17) 0.0570(18) 0.0383(17) 0.0209(14) 0.0172(13) 0.0182(14)
C1 0.0343(17) 0.052(2) 0.0361(18) 0.0209(15) 0.0124(14) 0.0180(16)
C2 0.0424(18) 0.058(2) 0.0354(19) 0.0253(16) 0.0109(15) 0.0202(17)
C3 0.0389(17) 0.0287(16) 0.0304(17) 0.0116(13) 0.0104(13) 0.0091(13)
C4 0.0318(16) 0.053(2) 0.0340(18) 0.0132(15) 0.0113(14) 0.0191(16)
C5 0.0338(17) 0.0473(19) 0.0323(17) 0.0148(14) 0.0055(13) 0.0171(15)
C6 0.0379(17) 0.0368(17) 0.0325(17) 0.0150(14) 0.0120(14) 0.0139(14)
C7 0.0429(18) 0.0371(17) 0.0270(16) 0.0178(14) 0.0073(13) 0.0138(14)
C8 0.0411(18) 0.0328(17) 0.0275(16) 0.0132(14) 0.0096(13) 0.0095(14)
C9 0.0393(18) 0.062(2) 0.0348(19) 0.0227(16) 0.0126(14) 0.0213(17)
C10 0.048(2) 0.070(2) 0.0330(19) 0.0253(18) 0.0112(15) 0.0235(18)
C11 0.0355(18) 0.061(2) 0.047(2) 0.0210(16) 0.0145(16) 0.0162(18)
C12 0.0453(19) 0.051(2) 0.0338(18) 0.0215(16) 0.0072(15) 0.0175(16)
S2 0.0438(5) 0.0370(5) 0.0594(6) 0.0239(4) 0.0170(4) 0.0217(4)
O1W 0.0336(11) 0.0381(12) 0.0426(13) 0.0091(10) 0.0116(10) 0.0089(10)
N5 0.0414(15) 0.0427(15) 0.0432(16) 0.0281(13) 0.0156(12) 0.0180(13)
C13 0.0257(15) 0.0367(17) 0.0292(16) 0.0114(13) 0.0095(12) 0.0142(14)
O2W 0.0523(15) 0.0572(16) 0.0451(15) 0.0111(12) 0.0152(12) 0.0110(12)

loop_
_atom_type_symbol
_atom_type_description
_atom_type_scat_dispersion_real
_atom_type_scat_dispersion_imag
_atom_type_scat_source
C C 0.0033 0.0016 'International Tables Vol C Tables 4.2.6.8 and 6.1.1.4'
H H 0.0000 0.0000 'International Tables Vol C Tables 4.2.6.8 and 6.1.1.4'
N N 0.0061 0.0033 'International Tables Vol C Tables 4.2.6.8 and 6.1.1.4'
S S 0.1246 0.1234 'International Tables Vol C Tables 4.2.6.8 and 6.1.1.4'
Co Co 0.3494 0.9721 'International Tables Vol C Tables 4.2.6.8 and 6.1.1.4'
O O 0.0106 0.0060 'International Tables Vol C Tables 4.2.6.8 and 6.1.1.4'

loop_
_geom_angle_atom_site_label_1
_geom_angle_atom_site_label_2
_geom_angle_atom_site_label_3
_geom_angle_site_symmetry_1
_geom_angle_site_symmetry_3
_geom_angle
_geom_angle_publ_flag
N1 Co1 N1 2_667 . 180 yes
N1 Co1 N5 . . 88.71(10) yes
N1 Co1 N5 . 2_667 91.29(10) yes
N1 Co1 O1w . . 86.49(8) yes
N1 Co1 O1w . 2_667 93.51(9) yes
N1 Co1 N5 2_667 . 91.29(10) no
N1 Co1 N5 2_667 2_667 88.71(10) no
N1 Co1 O1w 2_667 . 93.51(9) no
N1 Co1 O1w 2_667 2_667 86.49(8) no
N5 Co1 N5 . 2_667 180 yes
N5 Co1 O1w . . 91.13(10) yes
N5 Co1 O1w . 2_667 88.87(10) yes
N5 Co1 O1w 2_667 . 88.87(10) no
N5 Co1 O1w 2_667 2_667 91.13(10) no
O1w Co1 O1w . 2_667 180 yes
C6 S1 C7 . . 87.05(15) no
C5 N1 C1 . . 116.3(3) no
C5 N1 Co1 . . 122.24(19) no
C1 N1 Co1 . . 121.4(2) no
C6 N2 N3 . . 112.8(3) no
C7 N3 N2 . . 112.7(3) no
C10 N4 C11 . . 117.2(3) no
N1 C1 C2 . . 123.8(3) no
N1 C1 H1A . . 118.1 no
C2 C1 H1A . . 118.1 no
C1 C2 C3 . . 118.8(3) no
C1 C2 H2A . . 120.6 no
C3 C2 H2A . . 120.6 no
C4 C3 C2 . . 117.7(3) no
C4 C3 C6 . . 121.8(3) no
C2 C3 C6 . . 120.5(3) no
C5 C4 C3 . . 119.4(3) no
C5 C4 H4A . . 120.3 no
C3 C4 H4A . . 120.3 no
N1 C5 C4 . . 123.8(3) no
N1 C5 H5A . . 118.1 no
C4 C5 H5A . . 118.1 no
N2 C6 C3 . . 123.8(3) no
N2 C6 S1 . . 113.7(2) no
C3 C6 S1 . . 122.4(2) no
N3 C7 C8 . . 124.0(3) no
N3 C7 S1 . . 113.6(2) no
C8 C7 S1 . . 122.4(2) no
C12 C8 C9 . . 118.0(3) no
C12 C8 C7 . . 122.2(3) no
C9 C8 C7 . . 119.8(3) no
C8 C9 C10 . . 118.4(3) no
C8 C9 H9A . . 120.8 no
C10 C9 H9A . . 120.8 no
N4 C10 C9 . . 123.6(3) no
N4 C10 H10A . . 118.2 no
C9 C10 H10A . . 118.2 no
N4 C11 C12 . . 123.6(3) no
N4 C11 H11A . . 118.2 no
C12 C11 H11A . . 118.2 no
C11 C12 C8 . . 119.2(3) no
C11 C12 H12A . . 120.4 no
C8 C12 H12A . . 120.4 no
Co1 O1W H1WA . . 113.4 no
Co1 O1W H1WB . . 119.9 no
H1WA O1W H1WB . . 107.4 no
C13 N5 Co1 . . 159.7(3) no
N5 C13 S2 . . 179.1(3) no
H2WB O2W H2WA . . 108.9 no

loop_
_geom_bond_atom_site_label_1
_geom_bond_atom_site_label_2
_geom_bond_site_symmetry_2
_geom_bond_distance
_geom_bond_publ_flag
Co1 N1 . 2.174(2) yes
Co1 N5 . 2.067(2) yes
Co1 O1W . 2.118(2) yes
Co1 N5 2_667 2.067(2) no
Co1 O1W 2_667 2.118(2) no
Co1 N1 2_667 2.174(2) no
S1 C6 . 1.726(3) no
S1 C7 . 1.730(3) no
N1 C5 . 1.332(4) no
N1 C1 . 1.340(4) no
N2 C6 . 1.302(4) no
N2 N3 . 1.372(4) no
N3 C7 . 1.303(4) no
N4 C10 . 1.327(4) no
N4 C11 . 1.331(4) no
C1 C2 . 1.375(4) no
C1 H1A . 0.9300 no
C2 C3 . 1.389(4) no
C2 H2A . 0.9300 no
C3 C4 . 1.375(4) no
C3 C6 . 1.474(4) no
C4 C5 . 1.375(4) no
C4 H4A . 0.9300 no
C5 H5A . 0.9300 no
C7 C8 . 1.476(4) no
C8 C12 . 1.385(5) no
C8 C9 . 1.386(4) no
C9 C10 . 1.393(4) no
C9 H9A . 0.9300 no
C10 H10A . 0.9300 no
C11 C12 . 1.376(4) no
C11 H11A . 0.9300 no
C12 H12A . 0.9300 no
S2 C13 . 1.637(3) no
O1W H1WA . 0.8635 no
O1W H1WB . 0.8691 no
N5 C13 . 1.155(4) no
O2W H2WB . 0.8749 no
O2W H2WA . 0.8722 no

loop_
_geom_hbond_atom_site_label_D
_geom_hbond_atom_site_label_H
_geom_hbond_atom_site_label_A
_geom_hbond_site_symmetry_A
_geom_hbond_distance_DH
_geom_hbond_distance_HA
_geom_hbond_distance_DA
_geom_hbond_angle_DHA
_geom_hbond_publ_flag
O1w H1wa S2 1_455 0.86 2.472 3.304(3) 162 yes
O1w H1wb O2w 1_555 0.87 1.900 2.766(3) 174 yes
O2w H2wb N4 2_766 0.88 1.966 2.836(4) 173 yes

loop_
_geom_torsion_atom_site_label_1
_geom_torsion_atom_site_label_2
_geom_torsion_atom_site_label_3
_geom_torsion_atom_site_label_4
_geom_torsion_site_symmetry_1
_geom_torsion
_geom_torsion_publ_flag
N5 Co1 N1 C5 . -35.1(2) no
N5 Co1 N1 C5 2_667 144.9(2) no
O1W Co1 N1 C5 2_667 53.7(2) no
O1W Co1 N1 C5 . -126.3(2) no
N5 Co1 N1 C1 . 147.2(2) no
N5 Co1 N1 C1 2_667 -32.8(2) no
O1W Co1 N1 C1 2_667 -124.0(2) no
O1W Co1 N1 C1 . 56.0(2) no
C6 N2 N3 C7 . 0.3(4) no
C5 N1 C1 C2 . 1.1(5) no
Co1 N1 C1 C2 . 178.9(3) no
N1 C1 C2 C3 . -1.6(5) no
C1 C2 C3 C4 . 0.4(5) no
C1 C2 C3 C6 . 178.7(3) no
C2 C3 C4 C5 . 1.2(5) no
C6 C3 C4 C5 . -177.0(3) no
C1 N1 C5 C4 . 0.7(5) no
Co1 N1 C5 C4 . -177.1(3) no
C3 C4 C5 N1 . -1.8(5) no
N3 N2 C6 C3 . -178.4(3) no
N3 N2 C6 S1 . 0.6(4) no
C4 C3 C6 N2 . 179.9(3) no
C2 C3 C6 N2 . 1.7(5) no
C4 C3 C6 S1 . 1.0(4) no
C2 C3 C6 S1 . -177.2(2) no
C7 S1 C6 N2 . -0.9(3) no
C7 S1 C6 C3 . 178.1(3) no
N2 N3 C7 C8 . -179.4(3) no
N2 N3 C7 S1 . -1.0(4) no
C6 S1 C7 N3 . 1.1(3) no
C6 S1 C7 C8 . 179.5(3) no
N3 C7 C8 C12 . -179.5(3) no
S1 C7 C8 C12 . 2.3(4) no
N3 C7 C8 C9 . 1.2(5) no
S1 C7 C8 C9 . -177.0(3) no
C12 C8 C9 C10 . -2.3(5) no
C7 C8 C9 C10 . 177.0(3) no
C11 N4 C10 C9 . 1.8(5) no
C8 C9 C10 N4 . 0.3(6) no
C10 N4 C11 C12 . -1.9(5) no
N4 C11 C12 C8 . -0.2(5) no
C9 C8 C12 C11 . 2.3(5) no
C7 C8 C12 C11 . -177.0(3) no
O1W Co1 N5 C13 2_667 163.5(7) no
O1W Co1 N5 C13 . -16.5(7) no
N1 Co1 N5 C13 2_667 77.0(7) no
N1 Co1 N5 C13 . -103.0(7) no
